data_4085301
loop_
_publ_author_name
'Garc\'ia-Valle, Francisco M.'
'Estivill, Robert'
'Gallegos, Carlos'
'Cuenca, Tom\'as'
'Mosquera, Marta E. G.'
'Tabernero, Vanessa'
'Cano, Jes\'us'

_publ_section_title
;
 Metal and Ligand-Substituent Effects in the Immortal Polymerization
 ofrac-Lactide with Li, Na, and K Phenoxo-imine Complexes
;
_journal_issue 2
_journal_name_full Organometallics
_journal_page_first 477
_journal_paper_doi 10.1021/om501000b
_journal_volume 34
_journal_year 2015
_chemical_formula_moiety 'C50 H34 Li2 N2 O4.2 C7 H8'
_chemical_formula_sum 'C64 H50 Li2 N2 O4'
_chemical_formula_weight 924.94
_chemical_name_systematic
;
 ?
;
_space_group_IT_number 14
_symmetry_cell_setting monoclinic
_symmetry_space_group_name_Hall '-P 2ybc'
_symmetry_space_group_name_H-M 'P 1 21/c 1'
_atom_sites_solution_hydrogens geom
_atom_sites_solution_primary direct
_atom_sites_solution_secondary difmap
_audit_creation_method SHELXL-97
_cell_angle_alpha 90.00
_cell_angle_beta 111.53(2)
_cell_angle_gamma 90.00
_cell_formula_units_Z 2
_cell_length_a 16.949(6)
_cell_length_b 10.441(3)
_cell_length_c 19.846(6)
_cell_measurement_reflns_used 45
_cell_measurement_temperature 200(2)
_cell_measurement_theta_max 19.65
_cell_measurement_theta_min 2.87
_cell_volume 3267.0(18)
_computing_cell_refinement 'Dirax/lsq (Duisenberg & Schreurs, 1989-2000)'
_computing_data_collection 'Collect (Bruker AXS BV, 1997-2004)'
_computing_data_reduction 'EvalCCD (Duisenberg & Schreurs 1990-2000)'
_computing_molecular_graphics 'Ortep-3 for Windows (Farrugia, 1997)'
_computing_publication_material 'WinGX publication routines (Farrugia, 1999)'
_computing_structure_refinement 'SHELXL-97 (Sheldrick, 2008)'
_diffrn_ambient_temperature 200(2)
_diffrn_detector 'CCD plate'
_diffrn_detector_area_resol_mean 9
_diffrn_measured_fraction_theta_full 0.995
_diffrn_measured_fraction_theta_max 0.995
_diffrn_measurement_device '95mm CCD camera on \k-goniostat'
_diffrn_measurement_device_type KappaCCD
_diffrn_measurement_method 'CCD rotation images, thick slices'
_diffrn_orient_matrix_type X=UH
_diffrn_orient_matrix_UB_11 0.01
_diffrn_orient_matrix_UB_12 0
_diffrn_orient_matrix_UB_13 0
_diffrn_orient_matrix_UB_21 0
_diffrn_orient_matrix_UB_22 0.01
_diffrn_orient_matrix_UB_23 0
_diffrn_orient_matrix_UB_31 0
_diffrn_orient_matrix_UB_32 0
_diffrn_orient_matrix_UB_33 0.01
_diffrn_radiation_monochromator graphite
_diffrn_radiation_probe x-ray
_diffrn_radiation_source 'fine-focus sealed tube'
_diffrn_radiation_type MoK\a
_diffrn_radiation_wavelength 0.71073
_diffrn_reflns_av_R_equivalents 0.1292
_diffrn_reflns_av_sigmaI/netI 0.1370
_diffrn_reflns_limit_h_max 20
_diffrn_reflns_limit_h_min -20
_diffrn_reflns_limit_k_max 12
_diffrn_reflns_limit_k_min -12
_diffrn_reflns_limit_l_max 23
_diffrn_reflns_limit_l_min -23
_diffrn_reflns_number 71706
_diffrn_reflns_theta_full 25.00
_diffrn_reflns_theta_max 25.00
_diffrn_reflns_theta_min 3.10
_diffrn_source 'Enraf Nonius FR590'
_exptl_absorpt_coefficient_mu 0.06
_exptl_absorpt_correction_T_max 1.454
_exptl_absorpt_correction_T_min 0.839
_exptl_absorpt_correction_type multi-scan
_exptl_absorpt_process_details
;
 R.H. Blessing, Acta Cryst. (1995), A51, 33-38
;
_exptl_crystal_colour yellow
_exptl_crystal_density_diffrn 0.940
_exptl_crystal_density_method 'not measured'
_exptl_crystal_description block
_exptl_crystal_F_000 972
_exptl_crystal_size_max 0.490
_exptl_crystal_size_mid 0.454
_exptl_crystal_size_min 0.408
_platon_squeeze_details
;
;
_refine_diff_density_max 0.630
_refine_diff_density_min -0.257
_refine_diff_density_rms 0.073
_refine_ls_extinction_method none
_refine_ls_goodness_of_fit_ref 0.944
_refine_ls_hydrogen_treatment constr
_refine_ls_matrix_type full
_refine_ls_number_parameters 262
_refine_ls_number_reflns 5729
_refine_ls_number_restraints 0
_refine_ls_restrained_S_all 0.944
_refine_ls_R_factor_all 0.1834
_refine_ls_R_factor_gt 0.0983
_refine_ls_shift/su_max 0.000
_refine_ls_shift/su_mean 0.000
_refine_ls_structure_factor_coef Fsqd
_refine_ls_weighting_details 'calc w=1/[\s^2^(Fo^2^)+(0.1561P)^2^+0.0000P] where P=(Fo^2^+2Fc^2^)/3'
_refine_ls_weighting_scheme calc
_refine_ls_wR_factor_gt 0.2461
_refine_ls_wR_factor_ref 0.2803
_reflns_number_gt 2552
_reflns_number_total 5729
_reflns_threshold_expression >2sigma(I)
_cod_data_source_file om501000b_si_002.cif
_cod_data_source_block 1b2C7H8
_cod_depositor_comments
;
The following automatic conversions were performed:

'_symmetry_cell_setting' value 'Monoclinic' changed to 'monoclinic'
according to
/home/saulius/struct/COD-crude-data--automatic-downloads/rss-feeds/ACS/lib/dictionaries/cif_core.dic
dictionary named 'cif_core.dic' version 2.4.2 from 2011-04-26.

Automatic conversion script
Id: cif_fix_values 2935 2014-11-11 08:27:57Z andrius 

 Adding full bibliography for 4085301--4085306.cif.
;
_cod_original_sg_symbol_H-M P21/c
_cod_database_code 4085301

loop_
_symmetry_equiv_pos_as_xyz
'x, y, z'
'-x, y+1/2, -z+1/2'
'-x, -y, -z'
'x, -y-1/2, z-1/2'

loop_
_atom_site_label
_atom_site_type_symbol
_atom_site_fract_x
_atom_site_fract_y
_atom_site_fract_z
_atom_site_U_iso_or_equiv
_atom_site_adp_type
_atom_site_occupancy
_atom_site_symmetry_multiplicity
_atom_site_calc_flag
_atom_site_refinement_flags
Li1 Li 0.5449(4) 0.9804(6) 0.4626(3) 0.0405(15) Uani 1 1 d .
N1 N 0.34732(19) 0.9225(3) 0.52905(16) 0.0363(8) Uani 1 1 d .
O1 O 0.42742(14) 1.0268(2) 0.43485(12) 0.0327(6) Uani 1 1 d .
O2 O 0.54895(17) 0.8127(2) 0.42016(13) 0.0465(7) Uani 1 1 d .
C1 C 0.2896(2) 0.9081(3) 0.4678(2) 0.0370(9) Uani 1 1 d .
H1 H 0.2442 0.8576 0.4673 0.044 Uiso 1 1 calc R
C2 C 0.2832(2) 0.9587(3) 0.39772(19) 0.0349(9) Uani 1 1 d .
C3 C 0.3512(2) 1.0224(3) 0.38543(19) 0.0324(9) Uani 1 1 d .
C4 C 0.3293(2) 1.0813(3) 0.31467(18) 0.0316(9) Uani 1 1 d .
C5 C 0.2490(2) 1.0662(4) 0.2648(2) 0.0401(10) Uani 1 1 d .
H5 H 0.2367 1.1046 0.2198 0.048 Uiso 1 1 calc R
C6 C 0.1833(2) 0.9970(4) 0.2760(2) 0.0436(10) Uani 1 1 d .
C7 C 0.2041(2) 0.9468(4) 0.3432(2) 0.0416(10) Uani 1 1 d .
H7 H 0.1627 0.9014 0.3534 0.050 Uiso 1 1 calc R
C8 C 0.0951(3) 0.9852(5) 0.2169(2) 0.0614(13) Uani 1 1 d .
C9 C 0.0931(5) 0.9957(13) 0.1435(3) 0.209(6) Uani 1 1 d .
H9A H 0.1367 0.9425 0.1381 0.314 Uiso 1 1 calc R
H9B H 0.1027 1.0831 0.1336 0.314 Uiso 1 1 calc R
H9C H 0.0388 0.9683 0.1101 0.314 Uiso 1 1 calc R
C10 C 0.3302(2) 0.8670(3) 0.58844(19) 0.0359(9) Uani 1 1 d .
C11 C 0.0335(5) 1.0518(15) 0.2373(6) 0.309(10) Uani 1 1 d .
H11A H 0.0413 1.0308 0.2864 0.463 Uiso 1 1 calc R
H11B H -0.0225 1.0267 0.2059 0.463 Uiso 1 1 calc R
H11C H 0.0402 1.1424 0.2333 0.463 Uiso 1 1 calc R
C12 C 0.3963(2) 1.1576(4) 0.2953(2) 0.0417(10) Uani 1 1 d .
C13 C 0.4404(3) 1.2584(4) 0.3529(2) 0.0542(12) Uani 1 1 d .
H13A H 0.4813 1.3040 0.3392 0.081 Uiso 1 1 calc R
H13B H 0.4684 1.2169 0.3987 0.081 Uiso 1 1 calc R
H13C H 0.3989 1.3174 0.3570 0.081 Uiso 1 1 calc R
C14 C 0.4645(2) 1.0651(4) 0.2879(2) 0.0514(11) Uani 1 1 d .
H14A H 0.5058 1.1131 0.2759 0.077 Uiso 1 1 calc R
H14B H 0.4378 1.0039 0.2502 0.077 Uiso 1 1 calc R
H14C H 0.4918 1.0209 0.3329 0.077 Uiso 1 1 calc R
C15 C 0.3577(3) 1.2268(4) 0.2232(2) 0.0586(12) Uani 1 1 d .
H15A H 0.4013 1.2731 0.2133 0.088 Uiso 1 1 calc R
H15B H 0.3152 1.2856 0.2253 0.088 Uiso 1 1 calc R
H15C H 0.3324 1.1654 0.1854 0.088 Uiso 1 1 calc R
C17 C 0.0667(6) 0.8485(10) 0.2096(5) 0.210(5) Uani 1 1 d .
H17A H 0.1060 0.7966 0.1971 0.315 Uiso 1 1 calc R
H17B H 0.0114 0.8417 0.1723 0.315 Uiso 1 1 calc R
H17C H 0.0643 0.8194 0.2547 0.315 Uiso 1 1 calc R
C21 C 0.3231(3) 0.9437(4) 0.6423(2) 0.0500(11) Uani 1 1 d .
H21 H 0.3311 1.0316 0.6406 0.060 Uiso 1 1 calc R
C22 C 0.3045(3) 0.8928(5) 0.6985(2) 0.0621(13) Uani 1 1 d .
H22 H 0.2972 0.9463 0.7332 0.074 Uiso 1 1 calc R
C23 C 0.2968(3) 0.7627(5) 0.7033(2) 0.0597(13) Uani 1 1 d .
H23 H 0.2864 0.7279 0.7424 0.072 Uiso 1 1 calc R
C24 C 0.3043(3) 0.6844(5) 0.6514(2) 0.0608(13) Uani 1 1 d .
H24 H 0.2985 0.5963 0.6546 0.073 Uiso 1 1 calc R
C25 C 0.3207(2) 0.7362(4) 0.5933(2) 0.0447(10) Uani 1 1 d .
H25 H 0.3253 0.6826 0.5575 0.054 Uiso 1 1 calc R
C26 C 0.6164(3) 0.7308(4) 0.4617(2) 0.0570(12) Uani 1 1 d .
H26A H 0.6360 0.7544 0.5125 0.068 Uiso 1 1 calc R
H26B H 0.6636 0.7379 0.4454 0.068 Uiso 1 1 calc R
C27 C 0.5837(4) 0.6000(5) 0.4519(4) 0.0965(19) Uani 1 1 d .
H27A H 0.5992 0.5569 0.4982 0.116 Uiso 1 1 calc R
H27B H 0.6067 0.5518 0.4215 0.116 Uiso 1 1 calc R
C28 C 0.4900(6) 0.6100(6) 0.4167(4) 0.137(3) Uani 1 1 d .
H28A H 0.4683 0.5475 0.3781 0.164 Uiso 1 1 calc R
H28B H 0.4632 0.5959 0.4517 0.164 Uiso 1 1 calc R
C29 C 0.4741(3) 0.7390(4) 0.3881(3) 0.0774(16) Uani 1 1 d .
H29A H 0.4583 0.7373 0.3359 0.093 Uiso 1 1 calc R
H29B H 0.4279 0.7768 0.3990 0.093 Uiso 1 1 calc R

loop_
_atom_site_aniso_label
_atom_site_aniso_U_11
_atom_site_aniso_U_22
_atom_site_aniso_U_33
_atom_site_aniso_U_23
_atom_site_aniso_U_13
_atom_site_aniso_U_12
Li1 0.042(4) 0.037(3) 0.039(4) 0.002(3) 0.011(3) -0.002(3)
N1 0.042(2) 0.0363(17) 0.0332(18) 0.0013(14) 0.0162(17) 0.0016(14)
O1 0.0266(14) 0.0384(13) 0.0302(14) 0.0011(11) 0.0068(12) -0.0023(11)
O2 0.0476(17) 0.0376(15) 0.0451(16) -0.0031(13) 0.0061(13) 0.0036(13)
C1 0.029(2) 0.041(2) 0.038(2) 0.0008(18) 0.0085(19) -0.0126(17)
C2 0.033(2) 0.034(2) 0.036(2) -0.0006(17) 0.0113(18) -0.0044(17)
C3 0.030(2) 0.0307(19) 0.035(2) -0.0066(16) 0.0110(18) -0.0029(16)
C4 0.030(2) 0.0291(19) 0.035(2) -0.0012(16) 0.0113(18) 0.0015(16)
C5 0.039(2) 0.045(2) 0.035(2) 0.0044(18) 0.0115(19) 0.0073(19)
C6 0.032(2) 0.049(2) 0.043(2) 0.0028(19) 0.0067(19) -0.0059(19)
C7 0.028(2) 0.050(2) 0.043(2) 0.0060(19) 0.0097(19) -0.0081(18)
C8 0.032(3) 0.091(4) 0.054(3) 0.010(3) 0.008(2) 0.001(2)
C9 0.079(5) 0.459(19) 0.057(4) -0.031(7) -0.012(4) 0.037(8)
C10 0.024(2) 0.044(2) 0.040(2) 0.0020(19) 0.0123(17) -0.0083(17)
C11 0.073(6) 0.51(2) 0.229(11) -0.208(13) -0.081(7) 0.123(10)
C12 0.040(2) 0.045(2) 0.041(2) 0.0077(18) 0.0153(19) 0.0040(19)
C13 0.054(3) 0.038(2) 0.071(3) 0.002(2) 0.024(2) 0.000(2)
C14 0.042(3) 0.068(3) 0.047(3) 0.009(2) 0.020(2) 0.010(2)
C15 0.047(3) 0.066(3) 0.061(3) 0.023(2) 0.016(2) 0.005(2)
C17 0.147(8) 0.200(9) 0.179(9) -0.008(7) -0.064(7) -0.098(8)
C21 0.058(3) 0.048(2) 0.048(3) -0.006(2) 0.024(2) -0.013(2)
C22 0.060(3) 0.085(4) 0.052(3) -0.009(3) 0.033(2) -0.016(3)
C23 0.051(3) 0.084(4) 0.042(3) 0.013(3) 0.014(2) -0.014(3)
C24 0.060(3) 0.059(3) 0.058(3) 0.023(3) 0.015(2) -0.010(2)
C25 0.046(3) 0.042(2) 0.044(2) -0.0009(19) 0.014(2) -0.0032(19)
C26 0.060(3) 0.059(3) 0.047(3) 0.008(2) 0.014(2) 0.023(2)
C27 0.110(5) 0.057(3) 0.123(5) 0.022(3) 0.043(4) 0.019(3)
C28 0.152(8) 0.058(4) 0.183(8) 0.027(4) 0.042(6) -0.035(4)
C29 0.060(3) 0.053(3) 0.099(4) -0.026(3) 0.005(3) -0.009(3)

loop_
_atom_type_symbol
_atom_type_description
_atom_type_scat_dispersion_real
_atom_type_scat_dispersion_imag
_atom_type_scat_source
C C 0.0033 0.0016 'International Tables Vol C Tables 4.2.6.8 and 6.1.1.4'
H H 0.0000 0.0000 'International Tables Vol C Tables 4.2.6.8 and 6.1.1.4'
Li Li -0.0003 0.0001 'International Tables Vol C Tables 4.2.6.8 and 6.1.1.4'
N N 0.0061 0.0033 'International Tables Vol C Tables 4.2.6.8 and 6.1.1.4'
O O 0.0106 0.0060 'International Tables Vol C Tables 4.2.6.8 and 6.1.1.4'

loop_
_geom_angle_atom_site_label_1
_geom_angle_atom_site_label_2
_geom_angle_atom_site_label_3
_geom_angle
_geom_angle_site_symmetry_1
_geom_angle_site_symmetry_3
O1 Li1 O1 98.0(3) 3_676 .
O1 Li1 O2 112.9(3) 3_676 .
O1 Li1 O2 107.4(3) . .
O1 Li1 N1 94.0(3) 3_676 3_676
O1 Li1 N1 134.4(3) . 3_676
O2 Li1 N1 107.9(3) . 3_676
O1 Li1 Li1 49.1(2) 3_676 3_676
O1 Li1 Li1 48.8(2) . 3_676
O2 Li1 Li1 121.6(4) . 3_676
N1 Li1 Li1 126.0(4) 3_676 3_676
C1 N1 C10 115.2(3) . .
C1 N1 Li1 119.5(3) . 3_676
C10 N1 Li1 125.3(3) . 3_676
C3 O1 Li1 125.9(3) . 3_676
C3 O1 Li1 147.3(3) . .
Li1 O1 Li1 82.0(3) 3_676 .
C29 O2 C26 109.3(3) . .
C29 O2 Li1 120.8(3) . .
C26 O2 Li1 115.8(3) . .
N1 C1 C2 129.8(3) . .
C7 C2 C3 121.3(3) . .
C7 C2 C1 115.2(3) . .
C3 C2 C1 123.4(3) . .
O1 C3 C2 121.8(3) . .
O1 C3 C4 122.9(3) . .
C2 C3 C4 115.3(3) . .
C5 C4 C3 119.0(3) . .
C5 C4 C12 120.4(3) . .
C3 C4 C12 120.6(3) . .
C4 C5 C6 125.3(3) . .
C7 C6 C5 114.7(4) . .
C7 C6 C8 123.5(4) . .
C5 C6 C8 121.7(4) . .
C6 C7 C2 124.2(3) . .
C11 C8 C9 119.9(7) . .
C11 C8 C17 104.3(9) . .
C9 C8 C17 95.0(7) . .
C11 C8 C6 110.7(5) . .
C9 C8 C6 114.9(5) . .
C17 C8 C6 109.9(5) . .
C21 C10 C25 118.4(3) . .
C21 C10 N1 120.3(3) . .
C25 C10 N1 121.3(3) . .
C15 C12 C13 107.5(3) . .
C15 C12 C4 112.2(3) . .
C13 C12 C4 111.6(3) . .
C15 C12 C14 106.5(3) . .
C13 C12 C14 108.8(3) . .
C4 C12 C14 110.0(3) . .
C10 C21 C22 121.2(4) . .
C21 C22 C23 119.8(4) . .
C24 C23 C22 120.4(4) . .
C23 C24 C25 119.9(4) . .
C10 C25 C24 120.4(4) . .
O2 C26 C27 107.4(4) . .
C26 C27 C28 106.5(4) . .
C29 C28 C27 105.2(5) . .
O2 C29 C28 108.8(5) . .

loop_
_geom_bond_atom_site_label_1
_geom_bond_atom_site_label_2
_geom_bond_distance
_geom_bond_site_symmetry_2
Li1 O1 1.915(7) 3_676
Li1 O1 1.923(7) .
Li1 O2 1.956(7) .
Li1 N1 2.042(7) 3_676
Li1 Li1 2.519(12) 3_676
N1 C1 1.258(4) .
N1 C10 1.435(4) .
N1 Li1 2.042(7) 3_676
O1 C3 1.305(4) .
O1 Li1 1.915(7) 3_676
O2 C29 1.419(5) .
O2 C26 1.424(4) .
C1 C2 1.454(5) .
C2 C7 1.385(5) .
C2 C3 1.427(5) .
C3 C4 1.451(5) .
C4 C5 1.367(5) .
C4 C12 1.547(5) .
C5 C6 1.411(5) .
C6 C7 1.354(5) .
C6 C8 1.529(6) .
C8 C11 1.432(10) .
C8 C9 1.449(8) .
C8 C17 1.497(10) .
C10 C21 1.376(5) .
C10 C25 1.382(5) .
C12 C15 1.520(5) .
C12 C13 1.532(5) .
C12 C14 1.553(5) .
C21 C22 1.372(6) .
C22 C23 1.371(7) .
C23 C24 1.357(6) .
C24 C25 1.391(5) .
C26 C27 1.460(7) .
C27 C28 1.486(9) .
C28 C29 1.448(7) .

loop_
_platon_squeeze_void_nr
_platon_squeeze_void_average_x
_platon_squeeze_void_average_y
_platon_squeeze_void_average_z
_platon_squeeze_void_volume
_platon_squeeze_void_count_electrons
_platon_squeeze_void_content
1 0.000 -0.023 0.413 1274 257 ' '
